data_4129360
loop_
_publ_author_name
'Engle, Keary M.'
'Lu, Gang'
'Luo, Shao-Xiong'
'Henling, Lawrence M.'
'Takase, Michael K.'
'Liu, Peng'
'Houk, K. N.'
'Grubbs, Robert H.'

_publ_section_title
;
 Origins of initiation rate differences in ruthenium olefin metathesis
 catalysts containing chelating benzylidenes.
;
_journal_issue 17
_journal_name_full 'Journal of the American Chemical Society'
_journal_page_first 5782
_journal_page_last 5792
_journal_paper_doi 10.1021/jacs.5b01144
_journal_volume 137
_journal_year 2015
_chemical_formula_sum 'C34 H44 Cl4 N2 O Ru'
_chemical_formula_weight 739.58
_space_group_crystal_system monoclinic
_space_group_IT_number 14
_space_group_name_Hall '-P 2ybc'
_space_group_name_H-M_alt 'P 1 21/c 1'
_atom_sites_solution_hydrogens geom
_atom_sites_solution_primary direct
_atom_sites_solution_secondary difmap
_audit_creation_method SHELXL-2013
_cell_angle_alpha 90
_cell_angle_beta 102.345(2)
_cell_angle_gamma 90
_cell_formula_units_Z 4
_cell_length_a 11.6691(6)
_cell_length_b 14.3203(7)
_cell_length_c 21.4702(11)
_cell_measurement_reflns_used 9943
_cell_measurement_temperature 100(2)
_cell_measurement_theta_max 36.41
_cell_measurement_theta_min 2.63
_cell_volume 3504.8(3)
_computing_cell_refinement 'SAINT v8.32B (Bruker-AXS, 2011)'
_computing_data_collection 'APEX2 v2013.6-2 (Bruker-AXS, 2013)'
_computing_data_reduction 'SAINT v8.32B (Bruker-AXS, 2011)'
_computing_molecular_graphics 'Bruker SHELXTL'
_computing_publication_material 'Bruker SHELXTL'
_computing_structure_refinement 'SHELXL-2013 (Sheldrick, 2013)'
_computing_structure_solution 'SHELXS-97 (Sheldrick, 2008)'
_diffrn_ambient_temperature 100(2)
_diffrn_detector_area_resol_mean 8.33
_diffrn_measured_fraction_theta_full 1.000
_diffrn_measured_fraction_theta_max 0.999
_diffrn_measurement_device_type 'Bruker APEX-II CCD'
_diffrn_measurement_method '\f and \w scans'
_diffrn_radiation_type MoK\a
_diffrn_radiation_wavelength 0.71073
_diffrn_reflns_av_R_equivalents 0.0373
_diffrn_reflns_av_unetI/netI 0.0120
_diffrn_reflns_Laue_measured_fraction_full 1.000
_diffrn_reflns_Laue_measured_fraction_max 0.999
_diffrn_reflns_limit_h_max 19
_diffrn_reflns_limit_h_min -19
_diffrn_reflns_limit_k_max 23
_diffrn_reflns_limit_k_min -23
_diffrn_reflns_limit_l_max 35
_diffrn_reflns_limit_l_min -35
_diffrn_reflns_number 329568
_diffrn_reflns_point_group_measured_fraction_full 1.000
_diffrn_reflns_point_group_measured_fraction_max 0.999
_diffrn_reflns_theta_full 25.242
_diffrn_reflns_theta_max 36.469
_diffrn_reflns_theta_min 1.722
_diffrn_source 'fine-focus sealed tube'
_exptl_absorpt_coefficient_mu 0.781
_exptl_absorpt_correction_T_max 0.7471
_exptl_absorpt_correction_T_min 0.6979
_exptl_absorpt_correction_type multi-scan
_exptl_absorpt_process_details 'SADABS (Sheldrick, 2009)'
_exptl_crystal_colour green
_exptl_crystal_density_diffrn 1.402
_exptl_crystal_density_method 'not measured'
_exptl_crystal_description block
_exptl_crystal_F_000 1528
_exptl_crystal_size_max 0.600
_exptl_crystal_size_mid 0.490
_exptl_crystal_size_min 0.450
_refine_diff_density_max 0.873
_refine_diff_density_min -1.095
_refine_diff_density_rms 0.072
_refine_ls_extinction_method none
_refine_ls_goodness_of_fit_ref 1.170
_refine_ls_hydrogen_treatment constr
_refine_ls_matrix_type full
_refine_ls_number_parameters 416
_refine_ls_number_reflns 17149
_refine_ls_number_restraints 79
_refine_ls_restrained_S_all 1.182
_refine_ls_R_factor_all 0.0336
_refine_ls_R_factor_gt 0.0276
_refine_ls_shift/su_max 0.004
_refine_ls_shift/su_mean 0.000
_refine_ls_structure_factor_coef Fsqd
_refine_ls_weighting_details 'w=1/[\s^2^(Fo^2^)+(0.0133P)^2^+2.7904P] where P=(Fo^2^+2Fc^2^)/3'
_refine_ls_weighting_scheme calc
_refine_ls_wR_factor_gt 0.0605
_refine_ls_wR_factor_ref 0.0655
_reflns_Friedel_coverage 0.000
_reflns_number_gt 15558
_reflns_number_total 17149
_reflns_threshold_expression 'I > 2\s(I)'
_cod_data_source_file ja5b01144_si_004.cif
_cod_data_source_block A14086
_cod_original_sg_symbol_H-M 'P 21/c'
_cod_database_code 4129360
_shelx_space_group_comment
; 
The symmetry employed for this shelxl refinement is uniquely defined 
by the following loop, which should always be used as a source of 
symmetry information in preference to the above space-group names. 
They are only intended as comments. 
;
_shelx_estimated_absorpt_t_min 0.652
_shelx_estimated_absorpt_t_max 0.720
_shelxl_version_number 2013-4

loop_
_space_group_symop_operation_xyz
'x, y, z'
'-x, y+1/2, -z+1/2'
'-x, -y, -z'
'x, -y-1/2, z-1/2'

loop_
_atom_site_label
_atom_site_type_symbol
_atom_site_fract_x
_atom_site_fract_y
_atom_site_fract_z
_atom_site_U_iso_or_equiv
_atom_site_adp_type
_atom_site_occupancy
_atom_site_site_symmetry_order
_atom_site_calc_flag
_atom_site_refinement_flags_posn
_atom_site_refinement_flags_adp
_atom_site_refinement_flags_occupancy
_atom_site_disorder_assembly
_atom_site_disorder_group
Ru1 Ru 0.80418(2) 0.54737(2) 0.28022(2) 0.01248(2) Uani 1 1 d . . . . .
Cl1 Cl 0.61899(2) 0.47978(2) 0.24914(2) 0.02281(5) Uani 1 1 d . . . . .
Cl2 Cl 0.96994(2) 0.60523(2) 0.34960(2) 0.01870(4) Uani 1 1 d . . . . .
C1 C 0.88788(8) 0.43437(7) 0.26009(5) 0.01444(15) Uani 1 1 d . . . . .
N1 N 0.90330(8) 0.36003(7) 0.30000(5) 0.01842(15) Uani 1 1 d . . . . .
C11 C 0.86231(9) 0.35413(7) 0.35805(5) 0.01736(16) Uani 1 1 d . . . . .
C12 C 0.93740(10) 0.38058(8) 0.41536(6) 0.01930(18) Uani 1 1 d . . . . .
C17 C 1.06477(10) 0.40260(9) 0.41889(6) 0.0243(2) Uani 1 1 d . . . . .
H17A H 1.1103 0.3446 0.4242 0.036 Uiso 1 1 calc R U . . .
H17B H 1.0936 0.4439 0.4553 0.036 Uiso 1 1 calc R U . . .
H17C H 1.0733 0.4337 0.3795 0.036 Uiso 1 1 calc R U . . .
C13 C 0.89432(11) 0.37908(9) 0.47106(6) 0.0234(2) Uani 1 1 d . . . . .
H13 H 0.9437 0.3984 0.5100 0.028 Uiso 1 1 calc R U . . .
C14 C 0.78041(12) 0.34985(9) 0.47082(6) 0.0253(2) Uani 1 1 d . . . . .
C18 C 0.73300(16) 0.35452(13) 0.53066(7) 0.0367(3) Uani 1 1 d . . . . .
H18A H 0.6770 0.3035 0.5306 0.055 Uiso 1 1 calc R U . . .
H18B H 0.6934 0.4145 0.5324 0.055 Uiso 1 1 calc R U . . .
H18C H 0.7978 0.3486 0.5679 0.055 Uiso 1 1 calc R U . . .
C15 C 0.71184(11) 0.31618(9) 0.41427(7) 0.0249(2) Uani 1 1 d . . . . .
H15 H 0.6356 0.2929 0.4143 0.030 Uiso 1 1 calc R U . . .
C16 C 0.75158(10) 0.31563(8) 0.35752(6) 0.02018(18) Uani 1 1 d . . . . .
C19 C 0.67936(11) 0.26926(9) 0.29954(7) 0.0260(2) Uani 1 1 d . . . . .
H19A H 0.5962 0.2832 0.2968 0.039 Uiso 1 1 calc R U . . .
H19B H 0.6915 0.2016 0.3027 0.039 Uiso 1 1 calc R U . . .
H19C H 0.7032 0.2927 0.2613 0.039 Uiso 1 1 calc R U . . .
C2 C 0.96255(11) 0.28099(8) 0.27678(6) 0.0232(2) Uani 1 1 d . . . . .
H2A H 0.9082 0.2278 0.2644 0.028 Uiso 1 1 calc R U . . .
H2B H 1.0310 0.2599 0.3094 0.028 Uiso 1 1 calc R U . . .
C3 C 1.00026(15) 0.32248(9) 0.21947(8) 0.0332(3) Uani 1 1 d . . . . .
H3A H 1.0865 0.3305 0.2277 0.040 Uiso 1 1 calc R U . . .
H3B H 0.9748 0.2829 0.1812 0.040 Uiso 1 1 calc R U . . .
N2 N 0.93994(9) 0.41331(6) 0.21174(5) 0.01835(15) Uani 1 1 d . . . . .
C21 C 0.94547(10) 0.46993(7) 0.15787(5) 0.01801(17) Uani 1 1 d . . . . .
C22 C 1.04131(10) 0.52919(8) 0.16036(6) 0.01959(18) Uani 1 1 d . . . . .
C27 C 1.13802(11) 0.53294(9) 0.21901(7) 0.0264(2) Uani 1 1 d . . . . .
H27A H 1.1761 0.4717 0.2261 0.040 Uiso 1 1 calc R U . . .
H27B H 1.1052 0.5495 0.2559 0.040 Uiso 1 1 calc R U . . .
H27C H 1.1958 0.5800 0.2133 0.040 Uiso 1 1 calc R U . . .
C23 C 1.04262(12) 0.58608(9) 0.10759(6) 0.0249(2) Uani 1 1 d . . . . .
H23 H 1.1070 0.6271 0.1085 0.030 Uiso 1 1 calc R U . . .
C24 C 0.95201(14) 0.58404(9) 0.05388(6) 0.0286(3) Uani 1 1 d . . . . .
C28 C 0.95485(19) 0.64687(11) -0.00230(7) 0.0419(4) Uani 1 1 d . . . . .
H28A H 0.8997 0.6986 -0.0028 0.063 Uiso 1 1 calc R U . . .
H28B H 0.9324 0.6110 -0.0419 0.063 Uiso 1 1 calc R U . . .
H28C H 1.0343 0.6717 0.0014 0.063 Uiso 1 1 calc R U . . .
C25 C 0.85939(14) 0.52262(10) 0.05253(6) 0.0297(3) Uani 1 1 d . . . . .
H25 H 0.7977 0.5203 0.0157 0.036 Uiso 1 1 calc R U . . .
C26 C 0.85453(12) 0.46422(9) 0.10392(6) 0.0242(2) Uani 1 1 d . . . . .
C29 C 0.75286(15) 0.39924(13) 0.10271(8) 0.0388(3) Uani 1 1 d . . . . .
H29A H 0.7119 0.4171 0.1363 0.058 Uiso 1 1 calc R U . . .
H29B H 0.7818 0.3351 0.1100 0.058 Uiso 1 1 calc R U . . .
H29C H 0.6986 0.4032 0.0611 0.058 Uiso 1 1 calc R U . . .
C31 C 0.79825(9) 0.61827(7) 0.20883(5) 0.01446(15) Uani 1 1 d . . . . .
H31 H 0.8363 0.5981 0.1763 0.017 Uiso 1 1 calc R U . . .
C32 C 0.73453(8) 0.70586(7) 0.20265(4) 0.01355(14) Uani 1 1 d . . . . .
C33 C 0.71715(9) 0.76010(8) 0.14705(5) 0.01713(16) Uani 1 1 d . . . . .
H33 H 0.7453 0.7384 0.1113 0.021 Uiso 1 1 calc R U . . .
C34 C 0.65927(10) 0.84512(8) 0.14377(6) 0.02065(18) Uani 1 1 d . . . . .
H34 H 0.6484 0.8818 0.1061 0.025 Uiso 1 1 calc R U . . .
C35 C 0.61730(10) 0.87632(8) 0.19607(6) 0.02097(19) Uani 1 1 d . . . . .
H35 H 0.5780 0.9347 0.1939 0.025 Uiso 1 1 calc R U . . .
C36 C 0.63198(9) 0.82332(8) 0.25163(5) 0.01833(17) Uani 1 1 d . . . . .
H36 H 0.6024 0.8449 0.2870 0.022 Uiso 1 1 calc R U . . .
O1 O 0.70997(7) 0.67754(6) 0.30528(4) 0.01685(13) Uani 1 1 d . . . . .
C37 C 0.69040(8) 0.73851(7) 0.25453(5) 0.01402(15) Uani 1 1 d . . . . .
C38 C 0.71447(11) 0.71325(9) 0.36920(5) 0.0217(2) Uani 1 1 d . . . . .
H38A H 0.7068 0.7821 0.3674 0.026 Uiso 1 1 calc R U . . .
H38B H 0.7917 0.6980 0.3966 0.026 Uiso 1 1 calc R U . . .
C39 C 0.61770(12) 0.67255(11) 0.39897(6) 0.0272(2) Uani 1 1 d . . . . .
C40 C 0.63788(16) 0.56836(12) 0.41202(7) 0.0371(3) Uani 1 1 d . . . . .
H40A H 0.5791 0.5446 0.4345 0.056 Uiso 1 1 calc R U . . .
H40B H 0.7165 0.5586 0.4384 0.056 Uiso 1 1 calc R U . . .
H40C H 0.6309 0.5350 0.3715 0.056 Uiso 1 1 calc R U . . .
C41 C 0.49727(13) 0.68894(16) 0.35591(8) 0.0435(4) Uani 1 1 d . . . . .
H41A H 0.4834 0.7562 0.3502 0.065 Uiso 1 1 calc R U . . .
H41B H 0.4367 0.6614 0.3755 0.065 Uiso 1 1 calc R U . . .
H41C H 0.4945 0.6597 0.3143 0.065 Uiso 1 1 calc R U . . .
C42 C 0.62716(18) 0.72410(14) 0.46232(7) 0.0418(4) Uani 1 1 d . . . . .
H42A H 0.6149 0.7911 0.4542 0.063 Uiso 1 1 calc R U . . .
H42B H 0.7052 0.7139 0.4892 0.063 Uiso 1 1 calc R U . . .
H42C H 0.5674 0.7004 0.4841 0.063 Uiso 1 1 calc R U . . .
C1S C 0.4873(3) 0.5538(6) 0.1093(3) 0.113(3) Uani 0.644(7) 1 d D U P A 1
H1S1 H 0.5196 0.5901 0.1483 0.136 Uiso 0.644(7) 1 calc R U P A 1
H1S2 H 0.5367 0.4974 0.1101 0.136 Uiso 0.644(7) 1 calc R U P A 1
Cl1S Cl 0.50003(14) 0.61930(11) 0.04506(6) 0.0365(2) Uani 0.644(7) 1 d D U P A 1
Cl2S Cl 0.34769(10) 0.51851(12) 0.11248(6) 0.0399(3) Uani 0.644(7) 1 d D U P A 1
C1T C 0.4515(9) 0.5829(3) 0.1170(2) 0.064(2) Uani 0.356(7) 1 d D U P A 2
H1T1 H 0.4020 0.6371 0.1225 0.077 Uiso 0.356(7) 1 calc R U P A 2
H1T2 H 0.5138 0.5767 0.1561 0.077 Uiso 0.356(7) 1 calc R U P A 2
Cl1T Cl 0.5133(4) 0.6013(3) 0.05390(19) 0.0714(10) Uani 0.356(7) 1 d D U P A 2
Cl2T Cl 0.3640(4) 0.4798(5) 0.10614(17) 0.0724(14) Uani 0.356(7) 1 d D U P A 2

loop_
_atom_site_aniso_label
_atom_site_aniso_U_11
_atom_site_aniso_U_22
_atom_site_aniso_U_33
_atom_site_aniso_U_23
_atom_site_aniso_U_13
_atom_site_aniso_U_12
Ru1 0.01218(3) 0.01303(3) 0.01251(3) -0.00009(2) 0.00326(2) 0.00095(2)
Cl1 0.01439(9) 0.02847(13) 0.02523(12) 0.00122(10) 0.00348(8) -0.00408(9)
Cl2 0.01831(10) 0.01654(10) 0.01895(10) -0.00027(8) -0.00115(8) -0.00110(8)
C1 0.0133(3) 0.0137(4) 0.0165(4) -0.0004(3) 0.0034(3) -0.0006(3)
N1 0.0207(4) 0.0141(3) 0.0226(4) 0.0030(3) 0.0095(3) 0.0039(3)
C11 0.0168(4) 0.0155(4) 0.0205(4) 0.0030(3) 0.0054(3) 0.0016(3)
C12 0.0180(4) 0.0165(4) 0.0232(5) 0.0034(3) 0.0040(3) 0.0021(3)
C17 0.0179(4) 0.0227(5) 0.0309(6) 0.0017(4) 0.0025(4) 0.0013(4)
C13 0.0261(5) 0.0230(5) 0.0211(5) 0.0040(4) 0.0050(4) 0.0033(4)
C14 0.0297(6) 0.0247(5) 0.0243(5) 0.0070(4) 0.0119(4) 0.0027(4)
C18 0.0445(8) 0.0420(8) 0.0291(6) 0.0081(6) 0.0199(6) 0.0023(7)
C15 0.0221(5) 0.0241(5) 0.0313(6) 0.0051(4) 0.0118(4) -0.0011(4)
C16 0.0169(4) 0.0184(4) 0.0259(5) 0.0028(4) 0.0059(4) 0.0003(3)
C19 0.0193(5) 0.0239(5) 0.0339(6) -0.0038(4) 0.0041(4) -0.0015(4)
C2 0.0260(5) 0.0149(4) 0.0311(6) 0.0019(4) 0.0118(4) 0.0052(4)
C3 0.0485(8) 0.0173(5) 0.0426(7) 0.0059(5) 0.0293(7) 0.0123(5)
N2 0.0226(4) 0.0139(3) 0.0206(4) -0.0008(3) 0.0093(3) 0.0034(3)
C21 0.0222(4) 0.0157(4) 0.0179(4) -0.0025(3) 0.0082(3) 0.0027(3)
C22 0.0220(4) 0.0162(4) 0.0228(5) -0.0001(3) 0.0097(4) 0.0035(3)
C27 0.0207(5) 0.0239(5) 0.0338(6) 0.0021(4) 0.0043(4) 0.0003(4)
C23 0.0336(6) 0.0177(5) 0.0278(5) 0.0018(4) 0.0162(5) 0.0048(4)
C24 0.0483(8) 0.0204(5) 0.0203(5) 0.0010(4) 0.0147(5) 0.0121(5)
C28 0.0755(12) 0.0285(7) 0.0268(6) 0.0077(5) 0.0225(7) 0.0189(7)
C25 0.0413(7) 0.0298(6) 0.0172(5) -0.0050(4) 0.0041(5) 0.0095(5)
C26 0.0287(5) 0.0241(5) 0.0196(5) -0.0074(4) 0.0048(4) 0.0018(4)
C29 0.0360(7) 0.0431(9) 0.0345(7) -0.0133(6) 0.0011(6) -0.0119(6)
C31 0.0154(4) 0.0147(4) 0.0138(4) -0.0010(3) 0.0042(3) 0.0015(3)
C32 0.0124(3) 0.0154(4) 0.0130(3) -0.0002(3) 0.0029(3) 0.0012(3)
C33 0.0175(4) 0.0189(4) 0.0156(4) 0.0022(3) 0.0049(3) 0.0020(3)
C34 0.0208(4) 0.0204(5) 0.0212(4) 0.0059(4) 0.0055(4) 0.0040(4)
C35 0.0188(4) 0.0189(4) 0.0262(5) 0.0038(4) 0.0069(4) 0.0053(3)
C36 0.0165(4) 0.0189(4) 0.0208(4) 0.0001(3) 0.0067(3) 0.0049(3)
O1 0.0209(3) 0.0187(3) 0.0120(3) 0.0006(2) 0.0057(2) 0.0050(3)
C37 0.0125(3) 0.0161(4) 0.0138(3) 0.0000(3) 0.0036(3) 0.0016(3)
C38 0.0251(5) 0.0267(5) 0.0138(4) -0.0024(4) 0.0055(3) 0.0074(4)
C39 0.0285(5) 0.0396(7) 0.0158(4) 0.0050(4) 0.0100(4) 0.0113(5)
C40 0.0481(9) 0.0393(8) 0.0275(6) 0.0080(6) 0.0159(6) 0.0023(7)
C41 0.0247(6) 0.0781(13) 0.0309(7) 0.0167(8) 0.0129(5) 0.0114(7)
C42 0.0580(10) 0.0518(10) 0.0214(6) -0.0001(6) 0.0213(6) 0.0146(8)
C1S 0.0251(13) 0.231(7) 0.084(3) 0.112(4) 0.0118(15) 0.011(2)
Cl1S 0.0435(4) 0.0366(4) 0.0276(4) 0.0073(3) 0.0039(3) -0.0103(3)
Cl2S 0.0377(3) 0.0490(6) 0.0357(3) -0.0021(4) 0.0134(3) -0.0085(3)
C1T 0.158(7) 0.0173(17) 0.0153(16) -0.0036(13) 0.013(3) -0.001(3)
Cl1T 0.0641(15) 0.0755(19) 0.0643(14) 0.0326(13) -0.0090(11) -0.0377(14)
Cl2T 0.0654(14) 0.101(3) 0.0394(11) 0.0337(15) -0.0138(9) -0.0402(18)

loop_
_atom_type_symbol
_atom_type_description
_atom_type_scat_dispersion_real
_atom_type_scat_dispersion_imag
_atom_type_scat_source
C C 0.0033 0.0016 'International Tables Vol C Tables 4.2.6.8 and 6.1.1.4'
H H 0.0000 0.0000 'International Tables Vol C Tables 4.2.6.8 and 6.1.1.4'
N N 0.0061 0.0033 'International Tables Vol C Tables 4.2.6.8 and 6.1.1.4'
O O 0.0106 0.0060 'International Tables Vol C Tables 4.2.6.8 and 6.1.1.4'
Cl Cl 0.1484 0.1585 'International Tables Vol C Tables 4.2.6.8 and 6.1.1.4'
Ru Ru -1.2594 0.8363 'International Tables Vol C Tables 4.2.6.8 and 6.1.1.4'

loop_
_geom_angle_atom_site_label_1
_geom_angle_atom_site_label_2
_geom_angle_atom_site_label_3
_geom_angle
C31 Ru1 C1 101.68(4)
C31 Ru1 O1 79.07(4)
C1 Ru1 O1 178.93(4)
C31 Ru1 Cl2 102.49(3)
C1 Ru1 Cl2 92.82(3)
O1 Ru1 Cl2 86.26(2)
C31 Ru1 Cl1 97.13(3)
C1 Ru1 Cl1 93.92(3)
O1 Ru1 Cl1 86.73(2)
Cl2 Ru1 Cl1 157.488(11)
N2 C1 N1 106.94(9)
N2 C1 Ru1 132.51(8)
N1 C1 Ru1 120.54(7)
C1 N1 C11 125.03(9)
C1 N1 C2 113.57(9)
C11 N1 C2 121.34(9)
C12 C11 C16 121.02(10)
C12 C11 N1 119.11(10)
C16 C11 N1 119.70(10)
C13 C12 C11 118.48(10)
C13 C12 C17 119.59(11)
C11 C12 C17 121.73(10)
C12 C17 H17A 109.5
C12 C17 H17B 109.5
H17A C17 H17B 109.5
C12 C17 H17C 109.5
H17A C17 H17C 109.5
H17B C17 H17C 109.5
C14 C13 C12 121.39(12)
C14 C13 H13 119.3
C12 C13 H13 119.3
C15 C14 C13 118.58(11)
C15 C14 C18 120.88(13)
C13 C14 C18 120.55(13)
C14 C18 H18A 109.5
C14 C18 H18B 109.5
H18A C18 H18B 109.5
C14 C18 H18C 109.5
H18A C18 H18C 109.5
H18B C18 H18C 109.5
C14 C15 C16 121.93(11)
C14 C15 H15 119.0
C16 C15 H15 119.0
C15 C16 C11 117.97(11)
C15 C16 C19 119.67(11)
C11 C16 C19 122.25(11)
C16 C19 H19A 109.5
C16 C19 H19B 109.5
H19A C19 H19B 109.5
C16 C19 H19C 109.5
H19A C19 H19C 109.5
H19B C19 H19C 109.5
N1 C2 C3 102.31(9)
N1 C2 H2A 111.3
C3 C2 H2A 111.3
N1 C2 H2B 111.3
C3 C2 H2B 111.3
H2A C2 H2B 109.2
N2 C3 C2 102.91(9)
N2 C3 H3A 111.2
C2 C3 H3A 111.2
N2 C3 H3B 111.2
C2 C3 H3B 111.2
H3A C3 H3B 109.1
C1 N2 C21 127.25(9)
C1 N2 C3 113.30(9)
C21 N2 C3 119.40(9)
C22 C21 C26 121.88(11)
C22 C21 N2 119.32(10)
C26 C21 N2 118.79(11)
C21 C22 C23 118.08(11)
C21 C22 C27 120.42(10)
C23 C22 C27 121.48(11)
C22 C27 H27A 109.5
C22 C27 H27B 109.5
H27A C27 H27B 109.5
C22 C27 H27C 109.5
H27A C27 H27C 109.5
H27B C27 H27C 109.5
C24 C23 C22 121.50(13)
C24 C23 H23 119.2
C22 C23 H23 119.2
C23 C24 C25 118.79(12)
C23 C24 C28 120.52(15)
C25 C24 C28 120.69(15)
C24 C28 H28A 109.5
C24 C28 H28B 109.5
H28A C28 H28B 109.5
C24 C28 H28C 109.5
H28A C28 H28C 109.5
H28B C28 H28C 109.5
C24 C25 C26 121.75(13)
C24 C25 H25 119.1
C26 C25 H25 119.1
C25 C26 C21 117.95(12)
C25 C26 C29 121.51(13)
C21 C26 C29 120.51(12)
C26 C29 H29A 109.5
C26 C29 H29B 109.5
H29A C29 H29B 109.5
C26 C29 H29C 109.5
H29A C29 H29C 109.5
H29B C29 H29C 109.5
C32 C31 Ru1 118.96(7)
C32 C31 H31 120.5
Ru1 C31 H31 120.5
C33 C32 C37 118.71(9)
C33 C32 C31 122.36(9)
C37 C32 C31 118.92(9)
C34 C33 C32 120.66(10)
C34 C33 H33 119.7
C32 C33 H33 119.7
C33 C34 C35 119.51(10)
C33 C34 H34 120.2
C35 C34 H34 120.2
C34 C35 C36 121.06(10)
C34 C35 H35 119.5
C36 C35 H35 119.5
C37 C36 C35 118.99(10)
C37 C36 H36 120.5
C35 C36 H36 120.5
C37 O1 C38 119.35(9)
C37 O1 Ru1 109.73(6)
C38 O1 Ru1 125.90(6)
O1 C37 C36 125.97(9)
O1 C37 C32 112.95(8)
C36 C37 C32 121.07(9)
O1 C38 C39 112.32(10)
O1 C38 H38A 109.1
C39 C38 H38A 109.1
O1 C38 H38B 109.1
C39 C38 H38B 109.1
H38A C38 H38B 107.9
C41 C39 C38 110.81(11)
C41 C39 C40 110.32(15)
C38 C39 C40 110.54(11)
C41 C39 C42 110.26(13)
C38 C39 C42 105.58(13)
C40 C39 C42 109.22(12)
C39 C40 H40A 109.5
C39 C40 H40B 109.5
H40A C40 H40B 109.5
C39 C40 H40C 109.5
H40A C40 H40C 109.5
H40B C40 H40C 109.5
C39 C41 H41A 109.5
C39 C41 H41B 109.5
H41A C41 H41B 109.5
C39 C41 H41C 109.5
H41A C41 H41C 109.5
H41B C41 H41C 109.5
C39 C42 H42A 109.5
C39 C42 H42B 109.5
H42A C42 H42B 109.5
C39 C42 H42C 109.5
H42A C42 H42C 109.5
H42B C42 H42C 109.5
Cl1S C1S Cl2S 116.2(2)
Cl1S C1S H1S1 108.2
Cl2S C1S H1S1 108.2
Cl1S C1S H1S2 108.2
Cl2S C1S H1S2 108.2
H1S1 C1S H1S2 107.4
Cl1T C1T Cl2T 110.9(3)
Cl1T C1T H1T1 109.5
Cl2T C1T H1T1 109.5
Cl1T C1T H1T2 109.5
Cl2T C1T H1T2 109.5
H1T1 C1T H1T2 108.1

loop_
_geom_bond_atom_site_label_1
_geom_bond_atom_site_label_2
_geom_bond_distance
Ru1 C31 1.8275(10)
Ru1 C1 1.9848(10)
Ru1 O1 2.2860(8)
Ru1 Cl2 2.3270(3)
Ru1 Cl1 2.3314(3)
C1 N2 1.3445(13)
C1 N1 1.3542(13)
N1 C11 1.4298(14)
N1 C2 1.4681(15)
C11 C12 1.4016(16)
C11 C16 1.4026(15)
C12 C13 1.3929(17)
C12 C17 1.5053(16)
C17 H17A 0.9800
C17 H17B 0.9800
C17 H17C 0.9800
C13 C14 1.3926(18)
C13 H13 0.9500
C14 C15 1.390(2)
C14 C18 1.5049(19)
C18 H18A 0.9800
C18 H18B 0.9800
C18 H18C 0.9800
C15 C16 1.3933(17)
C15 H15 0.9500
C16 C19 1.5007(18)
C19 H19A 0.9800
C19 H19B 0.9800
C19 H19C 0.9800
C2 C3 1.5140(18)
C2 H2A 0.9900
C2 H2B 0.9900
C3 N2 1.4713(16)
C3 H3A 0.9900
C3 H3B 0.9900
N2 C21 1.4252(14)
C21 C22 1.3957(16)
C21 C26 1.3960(17)
C22 C23 1.3984(17)
C22 C27 1.5014(18)
C27 H27A 0.9800
C27 H27B 0.9800
C27 H27C 0.9800
C23 C24 1.388(2)
C23 H23 0.9500
C24 C25 1.389(2)
C24 C28 1.5108(19)
C28 H28A 0.9800
C28 H28B 0.9800
C28 H28C 0.9800
C25 C26 1.3952(19)
C25 H25 0.9500
C26 C29 1.504(2)
C29 H29A 0.9800
C29 H29B 0.9800
C29 H29C 0.9800
C31 C32 1.4496(14)
C31 H31 0.9500
C32 C33 1.4020(14)
C32 C37 1.4035(13)
C33 C34 1.3869(16)
C33 H33 0.9500
C34 C35 1.3913(17)
C34 H34 0.9500
C35 C36 1.3932(16)
C35 H35 0.9500
C36 C37 1.3876(14)
C36 H36 0.9500
O1 C37 1.3767(12)
O1 C38 1.4550(13)
C38 C39 1.5271(18)
C38 H38A 0.9900
C38 H38B 0.9900
C39 C41 1.526(2)
C39 C40 1.527(2)
C39 C42 1.531(2)
C40 H40A 0.9800
C40 H40B 0.9800
C40 H40C 0.9800
C41 H41A 0.9800
C41 H41B 0.9800
C41 H41C 0.9800
C42 H42A 0.9800
C42 H42B 0.9800
C42 H42C 0.9800
C1S Cl1S 1.700(4)
C1S Cl2S 1.721(4)
C1S H1S1 0.9900
C1S H1S2 0.9900
C1T Cl1T 1.686(7)
C1T Cl2T 1.782(6)
C1T H1T1 0.9900
C1T H1T2 0.9900
